data_7244666
loop_
_publ_author_name
'Chen, Li'
'Niu, Shengtong'
'Lan, Shouang'
'Liu, Wenjun'
'Yang, Shuang'
'Fang, Xinqiang'

_publ_section_title
;
 Organocatalyzed trifunctionalization of alkynyl 1,2-diones for the
 concise synthesis of acyloxy allylidene malonates and
 \g-alkylidenebutenolides
;
_journal_issue 9
_journal_name_full 'Green Chemistry'
_journal_page_first 3623
_journal_page_last 3628
_journal_paper_doi 10.1039/D2GC00061J
_journal_volume 24
_journal_year 2022
_chemical_formula_moiety 'C28 H24 O5'
_chemical_formula_sum 'C28 H24 O5'
_chemical_formula_weight 440.47
_space_group_crystal_system orthorhombic
_space_group_IT_number 61
_space_group_name_Hall '-P 2ac 2ab'
_space_group_name_H-M_alt 'P b c a'
_atom_sites_solution_hydrogens geom
_audit_creation_date 2021-12-08
_audit_creation_method
;
Olex2 1.2
(compiled 2018.05.29 svn.r3508 for OlexSys, GUI svn.r5506)
;
_audit_update_record
;
2021-12-29 deposited with the CCDC.	2022-03-11 downloaded from the CCDC.
;
_cell_angle_alpha 90
_cell_angle_beta 90
_cell_angle_gamma 90
_cell_formula_units_Z 8
_cell_length_a 16.277(3)
_cell_length_b 14.959(3)
_cell_length_c 19.366(4)
_cell_measurement_reflns_used 1966
_cell_measurement_temperature 293(2)
_cell_measurement_theta_max 60.6400
_cell_measurement_theta_min 6.1460
_cell_volume 4715.4(16)
_computing_molecular_graphics 'Olex2 (Dolomanov et al., 2009)'
_computing_publication_material 'Olex2 (Dolomanov et al., 2009)'
_computing_structure_refinement 'ShelXL (Sheldrick, 2015)'
_computing_structure_solution 'SHELXS-97 (Sheldrick, 1990)'
_diffrn_ambient_temperature 293(2)
_diffrn_measured_fraction_theta_full 0.998
_diffrn_measured_fraction_theta_max 0.990
_diffrn_measurement_device_type 'Bruker P4'
_diffrn_measurement_method '\w scans'
_diffrn_radiation_monochromator graphite
_diffrn_radiation_type MoK\a
_diffrn_radiation_wavelength 0.71073
_diffrn_reflns_av_R_equivalents 0.0564
_diffrn_reflns_av_unetI/netI 0.0222
_diffrn_reflns_Laue_measured_fraction_full 0.998
_diffrn_reflns_Laue_measured_fraction_max 0.990
_diffrn_reflns_limit_h_max 21
_diffrn_reflns_limit_h_min -19
_diffrn_reflns_limit_k_max 19
_diffrn_reflns_limit_k_min -19
_diffrn_reflns_limit_l_max 24
_diffrn_reflns_limit_l_min -25
_diffrn_reflns_number 66511
_diffrn_reflns_point_group_measured_fraction_full 0.998
_diffrn_reflns_point_group_measured_fraction_max 0.990
_diffrn_reflns_theta_full 25.242
_diffrn_reflns_theta_max 27.559
_diffrn_reflns_theta_min 2.103
_exptl_absorpt_coefficient_mu 0.085
_exptl_absorpt_correction_type none
_exptl_crystal_density_diffrn 1.241
_exptl_crystal_density_method 'not measured'
_exptl_crystal_description prism
_exptl_crystal_F_000 1856
_exptl_crystal_size_max 0.30
_exptl_crystal_size_mid 0.25
_exptl_crystal_size_min 0.15
_refine_diff_density_max 0.346
_refine_diff_density_min -0.240
_refine_diff_density_rms 0.035
_refine_ls_extinction_method none
_refine_ls_goodness_of_fit_ref 1.004
_refine_ls_hydrogen_treatment constr
_refine_ls_matrix_type full
_refine_ls_number_parameters 300
_refine_ls_number_reflns 5394
_refine_ls_number_restraints 268
_refine_ls_restrained_S_all 1.040
_refine_ls_R_factor_all 0.1053
_refine_ls_R_factor_gt 0.0931
_refine_ls_shift/su_max 0.000
_refine_ls_shift/su_mean 0.000
_refine_ls_structure_factor_coef Fsqd
_refine_ls_weighting_details 'w=1/[\s^2^(Fo^2^)+(0.0818P)^2^+2.4751P] where P=(Fo^2^+2Fc^2^)/3'
_refine_ls_weighting_scheme calc
_refine_ls_wR_factor_gt 0.1925
_refine_ls_wR_factor_ref 0.2006
_reflns_Friedel_coverage 0.000
_reflns_number_gt 4307
_reflns_number_total 5394
_reflns_threshold_expression 'I > 2\s(I)'
_cod_data_source_file d2gc00061j2.cif
_cod_data_source_block a
_cod_depositor_comments 'Adding full bibliography for 7244664--7244667.cif.'
_cod_original_cell_volume 4715.6(16)
_cod_database_code 7244666
_shelx_shelxl_version_number 2018/3
_shelx_space_group_comment
;
The symmetry employed for this shelxl refinement is uniquely defined
by the following loop, which should always be used as a source of
symmetry information in preference to the above space-group names.
They are only intended as comments.
;
_olex2_refinement_description
;
1. Fixed Uiso
 At 1.2 times of:
  All C(H) groups, All C(H,H) groups
 At 1.5 times of:
  All C(H,H,H) groups
2. Rigid bond restraints
 C2, C3
 with sigma for 1-2 distances of 0.001 and sigma for 1-3 distances of 0.001
3. Uiso/Uaniso restraints and constraints
Uanis(C26) \\sim Ueq: with sigma of 0.01 and sigma for terminal atoms of 0.02
4. Rigid body (RIGU) restrains
 O4, H2, C3, H1, C1, O1, C2, O2, H3, O3, C4, H4, C19, H5, C9, C17, C7, C22,
 C21, C15, O5, C11, H16, H22, C5, C20, C10, C13, H15, C16, H20, C8, H14, H21,
 C23, C6, C14, H23, C24, H18, H7B, C12, H17, C18, H7A, C25, H27C, H28C, H26,
 H28B, C28, H28A, H27B, H24, C26, H27A, C27
 with sigma for 1-2 distances of 0.001 and sigma for 1-3 distances of 0.001
5.a Ternary CH refined with riding coordinates:
 C26(H26)
5.b Secondary CH2 refined with riding coordinates:
 C7(H7A,H7B)
5.c Aromatic/amide H refined with riding coordinates:
 C1(H1), C2(H2), C3(H3), C4(H4), C5(H5), C14(H14), C15(H15), C16(H16),
 C17(H17), C18(H18), C20(H20), C21(H21), C22(H22), C23(H23), C24(H24)
5.d Idealised Me refined as rotating group:
 C27(H27A,H27B,H27C), C28(H28A,H28B,H28C)
;
_olex2_submission_special_instructions 'No special instructions were received'

loop_
_space_group_symop_operation_xyz
'x, y, z'
'-x+1/2, -y, z+1/2'
'-x, y+1/2, -z+1/2'
'x+1/2, -y+1/2, -z'
'-x, -y, -z'
'x-1/2, y, -z-1/2'
'x, -y-1/2, z-1/2'
'-x-1/2, y-1/2, z'

loop_
_atom_site_label
_atom_site_type_symbol
_atom_site_fract_x
_atom_site_fract_y
_atom_site_fract_z
_atom_site_U_iso_or_equiv
_atom_site_adp_type
_atom_site_occupancy
_atom_site_site_symmetry_order
_atom_site_calc_flag
_atom_site_refinement_flags_posn
_atom_site_refinement_flags_adp
_atom_site_refinement_flags_occupancy
_atom_site_disorder_assembly
_atom_site_disorder_group
C1 C -0.01325(19) 1.0075(2) 0.10990(15) 0.0898(7) Uani 1 1 d . U . . .
H1 H 0.005434 1.064636 0.120597 0.108 Uiso 1 1 calc R U . . .
O1 O 0.17669(9) 0.90708(10) 0.17548(7) 0.0627(4) Uani 1 1 d . U . . .
C2 C -0.0964(2) 0.9841(3) 0.12167(18) 0.1048(9) Uani 1 1 d . U . . .
H2 H -0.132471 1.026124 0.139896 0.126 Uiso 1 1 calc R U . . .
O2 O 0.21999(11) 0.82327(13) 0.26330(8) 0.0781(5) Uani 1 1 d . U . . .
C3 C -0.1236(2) 0.9008(3) 0.10653(18) 0.1072(9) Uani 1 1 d . U . . .
H3 H -0.178290 0.885953 0.114145 0.129 Uiso 1 1 calc R U . . .
O3 O 0.23610(15) 0.72444(13) 0.00085(10) 0.0960(6) Uani 1 1 d . U . . .
C4 C -0.0722(2) 0.8404(3) 0.08081(19) 0.1065(10) Uani 1 1 d . U . . .
H4 H -0.091032 0.783156 0.070726 0.128 Uiso 1 1 calc R U . . .
O4 O 0.27456(13) 0.62618(13) 0.15163(11) 0.0910(6) Uani 1 1 d . U . . .
C5 C 0.00886(18) 0.8619(2) 0.06900(16) 0.0904(8) Uani 1 1 d . U . . .
H5 H 0.043881 0.818525 0.051234 0.108 Uiso 1 1 calc R U . . .
O5 O 0.15125(12) 0.69154(12) 0.14525(11) 0.0878(6) Uani 1 1 d . U . . .
C6 C 0.03943(14) 0.94540(17) 0.08263(10) 0.0643(5) Uani 1 1 d . U . . .
C7 C 0.12852(14) 0.96698(16) 0.06765(12) 0.0665(5) Uani 1 1 d . U . . .
H7A H 0.138139 0.963918 0.018272 0.080 Uiso 1 1 calc R U . . .
H7B H 0.140523 1.027383 0.082816 0.080 Uiso 1 1 calc R U . . .
C8 C 0.18384(13) 0.90335(14) 0.10353(10) 0.0563(4) Uani 1 1 d . U . . .
C9 C 0.23262(12) 0.83757(14) 0.08247(10) 0.0562(4) Uani 1 1 d . U . . .
C10 C 0.26467(13) 0.78748(15) 0.14515(10) 0.0591(5) Uani 1 1 d . U . . .
C11 C 0.22010(13) 0.83779(16) 0.20295(11) 0.0614(5) Uani 1 1 d . U . . .
C12 C 0.24473(15) 0.80398(16) 0.01096(11) 0.0626(5) Uani 1 1 d . U . . .
C13 C 0.27022(13) 0.86478(16) -0.04534(10) 0.0615(5) Uani 1 1 d . U . . .
C14 C 0.30190(16) 0.94866(19) -0.03229(13) 0.0759(6) Uani 1 1 d . U . . .
H14 H 0.304613 0.969660 0.012853 0.091 Uiso 1 1 calc R U . . .
C15 C 0.32973(19) 1.0019(2) -0.08612(16) 0.0941(8) Uani 1 1 d . U . . .
H15 H 0.350213 1.058687 -0.076975 0.113 Uiso 1 1 calc R U . . .
C16 C 0.3272(2) 0.9712(3) -0.15223(16) 0.0990(8) Uani 1 1 d . U . . .
H16 H 0.346508 1.006702 -0.188149 0.119 Uiso 1 1 calc R U . . .
C17 C 0.2960(2) 0.8879(3) -0.16580(14) 0.0957(8) Uani 1 1 d . U . . .
H17 H 0.294256 0.867135 -0.211041 0.115 Uiso 1 1 calc R U . . .
C18 C 0.26713(17) 0.8346(2) -0.11303(12) 0.0778(7) Uani 1 1 d . U . . .
H18 H 0.245596 0.778441 -0.122801 0.093 Uiso 1 1 calc R U . . .
C19 C 0.35796(14) 0.79318(16) 0.15280(11) 0.0643(5) Uani 1 1 d . U . . .
C20 C 0.40797(18) 0.7604(3) 0.10109(16) 0.1034(10) Uani 1 1 d . U . . .
H20 H 0.384612 0.732771 0.062825 0.124 Uiso 1 1 calc R U . . .
C21 C 0.49246(19) 0.7683(3) 0.10562(18) 0.1118(11) Uani 1 1 d . U . . .
H21 H 0.525261 0.747198 0.069824 0.134 Uiso 1 1 calc R U . . .
C22 C 0.52814(19) 0.8066(2) 0.16197(18) 0.0981(9) Uani 1 1 d . U . . .
H22 H 0.584913 0.812589 0.164708 0.118 Uiso 1 1 calc R U . . .
C23 C 0.4796(2) 0.8355(3) 0.2136(2) 0.1208(13) Uani 1 1 d . U . . .
H23 H 0.503376 0.859957 0.252971 0.145 Uiso 1 1 calc R U . . .
C24 C 0.39497(18) 0.8295(3) 0.20903(16) 0.0986(10) Uani 1 1 d . U . . .
H24 H 0.362804 0.850800 0.245159 0.118 Uiso 1 1 calc R U . . .
C25 C 0.23253(16) 0.69076(16) 0.14677(12) 0.0668(5) Uani 1 1 d . U . . .
C26 C 0.1073(2) 0.6054(2) 0.1474(2) 0.1132(10) Uani 1 1 d . U . . .
H26 H 0.146706 0.555868 0.149110 0.136 Uiso 1 1 calc R U . . .
C27 C 0.0568(5) 0.6063(4) 0.2104(3) 0.219(3) Uani 1 1 d . U . . .
H27A H 0.019030 0.655531 0.208536 0.329 Uiso 1 1 calc GR U . . .
H27B H 0.091730 0.612705 0.250063 0.329 Uiso 1 1 calc GR U . . .
H27C H 0.026701 0.551289 0.213803 0.329 Uiso 1 1 calc GR U . . .
C28 C 0.0565(3) 0.5982(3) 0.0858(3) 0.1585(19) Uani 1 1 d . U . . .
H28A H 0.090199 0.605242 0.045483 0.238 Uiso 1 1 calc GR U . . .
H28B H 0.015200 0.643986 0.086511 0.238 Uiso 1 1 calc GR U . . .
H28C H 0.030557 0.540553 0.084763 0.238 Uiso 1 1 calc GR U . . .

loop_
_atom_site_aniso_label
_atom_site_aniso_U_11
_atom_site_aniso_U_22
_atom_site_aniso_U_33
_atom_site_aniso_U_23
_atom_site_aniso_U_13
_atom_site_aniso_U_12
C1 0.0930(15) 0.0951(17) 0.0811(17) -0.0011(14) -0.0008(13) 0.0303(13)
O1 0.0657(9) 0.0715(9) 0.0509(7) -0.0060(6) -0.0007(6) 0.0075(7)
C2 0.0848(16) 0.133(2) 0.096(2) 0.0119(19) 0.0090(15) 0.0453(15)
O2 0.0806(11) 0.1044(13) 0.0492(7) 0.0055(8) 0.0067(7) 0.0122(10)
C3 0.0761(17) 0.151(2) 0.094(2) 0.0260(19) -0.0080(14) 0.0158(15)
O3 0.1473(19) 0.0723(10) 0.0685(10) -0.0137(8) 0.0110(11) -0.0106(11)
C4 0.0741(15) 0.127(2) 0.118(3) -0.0086(19) -0.0070(16) -0.0164(14)
O4 0.0953(13) 0.0732(10) 0.1046(14) 0.0053(10) 0.0124(10) 0.0205(9)
C5 0.0739(14) 0.0986(16) 0.099(2) -0.0238(15) 0.0011(14) -0.0089(12)
O5 0.0710(10) 0.0659(10) 0.1265(16) 0.0104(10) -0.0005(10) -0.0034(8)
C6 0.0663(11) 0.0786(12) 0.0479(10) -0.0001(9) -0.0088(9) 0.0109(9)
C7 0.0718(12) 0.0623(12) 0.0653(12) 0.0008(9) -0.0086(10) 0.0029(9)
C8 0.0579(11) 0.0616(11) 0.0494(9) -0.0025(8) -0.0038(8) -0.0032(8)
C9 0.0572(11) 0.0635(11) 0.0478(9) -0.0006(7) -0.0010(8) -0.0019(8)
C10 0.0593(10) 0.0686(10) 0.0493(9) 0.0015(8) 0.0016(8) 0.0053(8)
C11 0.0589(11) 0.0757(12) 0.0497(9) -0.0007(8) 0.0014(8) 0.0030(9)
C12 0.0667(13) 0.0692(11) 0.0518(9) -0.0067(8) -0.0024(9) 0.0010(9)
C13 0.0567(12) 0.0796(12) 0.0483(9) -0.0015(8) -0.0004(8) 0.0089(9)
C14 0.0756(15) 0.0909(14) 0.0612(12) 0.0010(10) 0.0048(11) -0.0093(12)
C15 0.0879(19) 0.107(2) 0.0874(15) 0.0195(13) 0.0143(14) -0.0098(15)
C16 0.095(2) 0.1259(19) 0.0758(14) 0.0315(14) 0.0216(14) 0.0263(16)
C17 0.108(2) 0.129(2) 0.0500(12) 0.0074(12) 0.0072(12) 0.0360(16)
C18 0.0896(17) 0.0929(16) 0.0508(10) -0.0066(10) -0.0038(10) 0.0237(13)
C19 0.0600(10) 0.0757(14) 0.0573(11) 0.0065(9) -0.0006(8) 0.0068(9)
C20 0.0661(13) 0.170(3) 0.0739(15) -0.0192(18) 0.0051(11) 0.0106(17)
C21 0.0653(13) 0.176(3) 0.0942(19) -0.005(2) 0.0105(13) 0.0121(18)
C22 0.0611(15) 0.123(2) 0.110(2) 0.0129(17) -0.0052(12) 0.0028(15)
C23 0.0725(15) 0.182(4) 0.108(2) -0.033(2) -0.0191(14) 0.0002(19)
C24 0.0692(13) 0.146(3) 0.0804(16) -0.0282(17) -0.0079(12) 0.0061(16)
C25 0.0721(11) 0.0683(11) 0.0601(12) 0.0034(9) 0.0051(10) 0.0063(9)
C26 0.102(2) 0.0773(17) 0.160(3) 0.0127(19) -0.0042(18) -0.0205(15)
C27 0.296(7) 0.220(6) 0.141(3) -0.002(4) 0.049(4) -0.162(5)
C28 0.174(4) 0.157(4) 0.144(3) -0.031(3) -0.005(3) -0.070(3)

loop_
_atom_type_symbol
_atom_type_description
_atom_type_scat_dispersion_real
_atom_type_scat_dispersion_imag
_atom_type_scat_source
C C 0.0033 0.0016 'International Tables Vol C Tables 4.2.6.8 and 6.1.1.4'
H H 0.0000 0.0000 'International Tables Vol C Tables 4.2.6.8 and 6.1.1.4'
O O 0.0106 0.0060 'International Tables Vol C Tables 4.2.6.8 and 6.1.1.4'

loop_
_geom_angle_atom_site_label_1
_geom_angle_atom_site_label_2
_geom_angle_atom_site_label_3
_geom_angle
_geom_angle_site_symmetry_1
_geom_angle_site_symmetry_3
_geom_angle_publ_flag
C6 C1 C2 119.5(3) . . ?
C11 O1 C8 108.38(16) . . ?
C3 C2 C1 120.3(3) . . ?
C4 C3 C2 120.1(3) . . ?
C3 C4 C5 120.4(4) . . ?
C6 C5 C4 122.0(3) . . ?
C25 O5 C26 118.5(2) . . ?
C1 C6 C7 121.9(2) . . ?
C5 C6 C1 117.7(3) . . ?
C5 C6 C7 120.4(2) . . ?
C8 C7 C6 110.79(19) . . ?
O1 C8 C7 112.98(18) . . ?
C9 C8 O1 112.64(18) . . ?
C9 C8 C7 133.97(19) . . ?
C8 C9 C10 108.98(17) . . ?
C8 C9 C12 128.00(19) . . ?
C12 C9 C10 122.17(19) . . ?
C9 C10 C11 100.31(17) . . ?
C9 C10 C19 113.03(17) . . ?
C9 C10 C25 111.30(18) . . ?
C11 C10 C25 106.62(18) . . ?
C19 C10 C11 111.87(18) . . ?
C19 C10 C25 112.86(18) . . ?
O1 C11 C10 109.52(17) . . ?
O2 C11 O1 121.5(2) . . ?
O2 C11 C10 129.0(2) . . ?
O3 C12 C9 117.8(2) . . ?
O3 C12 C13 121.1(2) . . ?
C13 C12 C9 121.1(2) . . ?
C14 C13 C12 121.9(2) . . ?
C14 C13 C18 118.8(2) . . ?
C18 C13 C12 119.1(2) . . ?
C13 C14 C15 120.4(3) . . ?
C16 C15 C14 120.2(3) . . ?
C15 C16 C17 119.9(3) . . ?
C16 C17 C18 120.6(3) . . ?
C17 C18 C13 120.0(3) . . ?
C20 C19 C10 119.7(2) . . ?
C24 C19 C10 122.7(2) . . ?
C24 C19 C20 117.5(2) . . ?
C19 C20 C21 120.7(3) . . ?
C22 C21 C20 120.7(3) . . ?
C23 C22 C21 118.7(3) . . ?
C22 C23 C24 121.1(3) . . ?
C19 C24 C23 121.2(3) . . ?
O4 C25 O5 125.8(2) . . ?
O4 C25 C10 124.8(2) . . ?
O5 C25 C10 109.34(19) . . ?
C27 C26 O5 106.6(3) . . ?
C28 C26 O5 108.5(3) . . ?
C28 C26 C27 111.3(4) . . ?

loop_
_geom_bond_atom_site_label_1
_geom_bond_atom_site_label_2
_geom_bond_distance
_geom_bond_site_symmetry_2
_geom_bond_publ_flag
C1 C2 1.416(5) . ?
C1 C6 1.371(3) . ?
O1 C8 1.399(2) . ?
O1 C11 1.363(3) . ?
C2 C3 1.354(5) . ?
O2 C11 1.189(3) . ?
C3 C4 1.329(5) . ?
O3 C12 1.214(3) . ?
C4 C5 1.377(4) . ?
O4 C25 1.188(3) . ?
C5 C6 1.370(4) . ?
O5 C25 1.323(3) . ?
O5 C26 1.475(4) . ?
C6 C7 1.514(3) . ?
C7 C8 1.483(3) . ?
C8 C9 1.329(3) . ?
C9 C10 1.519(3) . ?
C9 C12 1.486(3) . ?
C10 C11 1.531(3) . ?
C10 C19 1.528(3) . ?
C10 C25 1.539(3) . ?
C12 C13 1.479(3) . ?
C13 C14 1.380(4) . ?
C13 C18 1.387(3) . ?
C14 C15 1.388(4) . ?
C15 C16 1.361(5) . ?
C16 C17 1.371(5) . ?
C17 C18 1.378(4) . ?
C19 C20 1.380(4) . ?
C19 C24 1.358(4) . ?
C20 C21 1.383(4) . ?
C21 C22 1.363(5) . ?
C22 C23 1.345(5) . ?
C23 C24 1.384(4) . ?
C26 C27 1.472(7) . ?
C26 C28 1.455(6) . ?

loop_
_geom_torsion_atom_site_label_1
_geom_torsion_atom_site_label_2
_geom_torsion_atom_site_label_3
_geom_torsion_atom_site_label_4
_geom_torsion
_geom_torsion_site_symmetry_1
_geom_torsion_site_symmetry_2
_geom_torsion_site_symmetry_3
_geom_torsion_site_symmetry_4
_geom_torsion_publ_flag
C1 C2 C3 C4 0.3(5) . . . . ?
C1 C6 C7 C8 124.3(2) . . . . ?
O1 C8 C9 C10 0.1(2) . . . . ?
O1 C8 C9 C12 169.6(2) . . . . ?
C2 C1 C6 C5 -1.1(4) . . . . ?
C2 C1 C6 C7 178.8(2) . . . . ?
C2 C3 C4 C5 -0.4(6) . . . . ?
C3 C4 C5 C6 -0.4(5) . . . . ?
O3 C12 C13 C14 -161.9(3) . . . . ?
O3 C12 C13 C18 13.9(4) . . . . ?
C4 C5 C6 C1 1.1(4) . . . . ?
C4 C5 C6 C7 -178.8(3) . . . . ?
C5 C6 C7 C8 -55.8(3) . . . . ?
C6 C1 C2 C3 0.4(5) . . . . ?
C6 C7 C8 O1 -62.3(2) . . . . ?
C6 C7 C8 C9 109.7(3) . . . . ?
C7 C8 C9 C10 -171.9(2) . . . . ?
C7 C8 C9 C12 -2.4(4) . . . . ?
C8 O1 C11 O2 -175.8(2) . . . . ?
C8 O1 C11 C10 4.2(2) . . . . ?
C8 C9 C10 C11 2.2(2) . . . . ?
C8 C9 C10 C19 -117.0(2) . . . . ?
C8 C9 C10 C25 114.7(2) . . . . ?
C8 C9 C12 O3 -127.0(3) . . . . ?
C8 C9 C12 C13 55.8(3) . . . . ?
C9 C10 C11 O1 -3.9(2) . . . . ?
C9 C10 C11 O2 176.1(2) . . . . ?
C9 C10 C19 C20 -60.3(3) . . . . ?
C9 C10 C19 C24 119.7(3) . . . . ?
C9 C10 C25 O4 126.5(3) . . . . ?
C9 C10 C25 O5 -56.5(2) . . . . ?
C9 C12 C13 C14 15.2(3) . . . . ?
C9 C12 C13 C18 -169.0(2) . . . . ?
C10 C9 C12 O3 41.2(3) . . . . ?
C10 C9 C12 C13 -136.0(2) . . . . ?
C10 C19 C20 C21 177.3(3) . . . . ?
C10 C19 C24 C23 -178.5(3) . . . . ?
C11 O1 C8 C7 170.98(18) . . . . ?
C11 O1 C8 C9 -2.8(2) . . . . ?
C11 C10 C19 C20 -172.6(3) . . . . ?
C11 C10 C19 C24 7.4(3) . . . . ?
C11 C10 C25 O4 -125.0(3) . . . . ?
C11 C10 C25 O5 52.0(2) . . . . ?
C12 C9 C10 C11 -167.98(19) . . . . ?
C12 C9 C10 C19 72.8(3) . . . . ?
C12 C9 C10 C25 -55.5(3) . . . . ?
C12 C13 C14 C15 176.2(2) . . . . ?
C12 C13 C18 C17 -175.5(2) . . . . ?
C13 C14 C15 C16 -1.0(4) . . . . ?
C14 C13 C18 C17 0.5(4) . . . . ?
C14 C15 C16 C17 0.8(5) . . . . ?
C15 C16 C17 C18 0.0(5) . . . . ?
C16 C17 C18 C13 -0.6(4) . . . . ?
C18 C13 C14 C15 0.3(4) . . . . ?
C19 C10 C11 O1 116.2(2) . . . . ?
C19 C10 C11 O2 -63.8(3) . . . . ?
C19 C10 C25 O4 -1.8(3) . . . . ?
C19 C10 C25 O5 175.23(18) . . . . ?
C19 C20 C21 C22 1.6(6) . . . . ?
C20 C19 C24 C23 1.6(5) . . . . ?
C20 C21 C22 C23 0.9(6) . . . . ?
C21 C22 C23 C24 -2.1(6) . . . . ?
C22 C23 C24 C19 0.9(7) . . . . ?
C24 C19 C20 C21 -2.8(5) . . . . ?
C25 O5 C26 C27 118.6(4) . . . . ?
C25 O5 C26 C28 -121.4(4) . . . . ?
C25 C10 C11 O1 -120.0(2) . . . . ?
C25 C10 C11 O2 60.0(3) . . . . ?
C25 C10 C19 C20 67.1(3) . . . . ?
C25 C10 C19 C24 -112.8(3) . . . . ?
C26 O5 C25 O4 -2.2(4) . . . . ?
C26 O5 C25 C10 -179.2(3) . . . . ?
